data_4346349
loop_
_publ_author_name
'Lei, Xiao-Wu'
'Yue, Cheng-Yang'
'Zhao, Jian-Qiang'
'Han, Yong-Fang'
'Yang, Jiang-Tao'
'Meng, Rong-Rong'
'Gao, Chuan-Sheng'
'Ding, Hao'
'Wang, Chun-Yan'
'Chen, Wan-Dong'
'Hong, Mao-Chun'

_publ_section_title
;
 Two Types of 2D Layered Iodoargentates Based on Trimeric [Ag3I7]
 Secondary Building Units and Hexameric [Ag6I12] Ternary Building Units:
 Syntheses, Crystal Structures, and Efficient Visible Light Responding
 Photocatalytic Properties.
;
_journal_issue 22
_journal_name_full 'Inorganic chemistry'
_journal_page_first 10593
_journal_page_last 10603
_journal_paper_doi 10.1021/acs.inorgchem.5b01324
_journal_volume 54
_journal_year 2015
_chemical_formula_moiety KC60N12H48Zn2Ag6I11
_chemical_formula_sum 'C60 H48 Ag6 I11 K N12 Zn2'
_chemical_formula_weight 3150.06
_space_group_IT_number 148
_space_group_name_Hall '-R 3'
_space_group_name_H-M_alt 'R -3 :H'
_symmetry_cell_setting trigonal
_symmetry_space_group_name_H-M 'R -3 :H'
_atom_sites_solution_hydrogens geom
_atom_sites_solution_primary direct
_atom_sites_solution_secondary difmap
_audit_creation_method SHELXL-97
_cell_angle_alpha 90.00
_cell_angle_beta 90.00
_cell_angle_gamma 120.00
_cell_formula_units_Z 3
_cell_length_a 14.6293(18)
_cell_length_b 14.6293(18)
_cell_length_c 31.621(4)
_cell_measurement_temperature 296(2)
_cell_volume 5860.8(13)
_computing_cell_refinement 'APEX2 Software Suite (Bruker,2005)'
_computing_data_collection 'APEX2 Software Suite (Bruker,2005)'
_computing_data_reduction 'APEX2 Software Suite (Bruker,2005)'
_computing_structure_refinement 'SHELXL-97 (Sheldrick, 2008)'
_computing_structure_solution 'SHELXS-97 (Sheldrick, 2008)'
_diffrn_ambient_temperature 296(2)
_diffrn_measured_fraction_theta_full 0.998
_diffrn_measured_fraction_theta_max 0.998
_diffrn_measurement_device_type 'Bruker SMART CCD area detector'
_diffrn_measurement_method 'phi and omega scans'
_diffrn_radiation_monochromator graphite
_diffrn_radiation_source 'fine-focus sealed tube'
_diffrn_radiation_type MoK\a
_diffrn_radiation_wavelength 0.71073
_diffrn_reflns_av_R_equivalents 0.0184
_diffrn_reflns_av_sigmaI/netI 0.0095
_diffrn_reflns_limit_h_max 18
_diffrn_reflns_limit_h_min -18
_diffrn_reflns_limit_k_max 18
_diffrn_reflns_limit_k_min -18
_diffrn_reflns_limit_l_max 40
_diffrn_reflns_limit_l_min -40
_diffrn_reflns_number 22679
_diffrn_reflns_theta_full 27.48
_diffrn_reflns_theta_max 27.48
_diffrn_reflns_theta_min 1.73
_exptl_absorpt_coefficient_mu 6.517
_exptl_absorpt_correction_T_max 0.4623
_exptl_absorpt_correction_T_min 0.4038
_exptl_absorpt_correction_type multi-scan
_exptl_absorpt_process_details 'SADABS; Bruker, 2000'
_exptl_crystal_colour orange
_exptl_crystal_density_diffrn 2.678
_exptl_crystal_density_method 'not measured'
_exptl_crystal_description block
_exptl_crystal_F_000 4308
_exptl_crystal_size_max 0.17
_exptl_crystal_size_mid 0.16
_exptl_crystal_size_min 0.14
_refine_diff_density_max 1.000
_refine_diff_density_min -1.826
_refine_diff_density_rms 0.135
_refine_ls_extinction_coef 0.00064(2)
_refine_ls_extinction_method SHELXL
_refine_ls_goodness_of_fit_ref 1.075
_refine_ls_hydrogen_treatment constr
_refine_ls_matrix_type full
_refine_ls_number_parameters 142
_refine_ls_number_reflns 2978
_refine_ls_number_restraints 15
_refine_ls_restrained_S_all 1.078
_refine_ls_R_factor_all 0.0324
_refine_ls_R_factor_gt 0.0295
_refine_ls_shift/su_max 0.001
_refine_ls_shift/su_mean 0.000
_refine_ls_structure_factor_coef Fsqd
_refine_ls_weighting_details 'calc w=1/[\s^2^(Fo^2^)+(0.0297P)^2^+47.9916P] where P=(Fo^2^+2Fc^2^)/3'
_refine_ls_weighting_scheme calc
_refine_ls_wR_factor_gt 0.0704
_refine_ls_wR_factor_ref 0.0718
_reflns_number_gt 2730
_reflns_number_total 2978
_reflns_threshold_expression >2sigma(I)
_cod_data_source_file ic5b01324_si_006.cif
_cod_data_source_block KC60N12H48Zn2Ag6I11
_cod_original_sg_symbol_H-M R-3
_cod_database_code 4346349

loop_
_symmetry_equiv_pos_as_xyz
'x, y, z'
'-y, x-y, z'
'-x+y, -x, z'
'x+2/3, y+1/3, z+1/3'
'-y+2/3, x-y+1/3, z+1/3'
'-x+y+2/3, -x+1/3, z+1/3'
'x+1/3, y+2/3, z+2/3'
'-y+1/3, x-y+2/3, z+2/3'
'-x+y+1/3, -x+2/3, z+2/3'
'-x, -y, -z'
'y, -x+y, -z'
'x-y, x, -z'
'-x+2/3, -y+1/3, -z+1/3'
'y+2/3, -x+y+1/3, -z+1/3'
'x-y+2/3, x+1/3, -z+1/3'
'-x+1/3, -y+2/3, -z+2/3'
'y+1/3, -x+y+2/3, -z+2/3'
'x-y+1/3, x+2/3, -z+2/3'

loop_
_atom_site_label
_atom_site_type_symbol
_atom_site_fract_x
_atom_site_fract_y
_atom_site_fract_z
_atom_site_U_iso_or_equiv
_atom_site_adp_type
_atom_site_occupancy
_atom_site_symmetry_multiplicity
_atom_site_calc_flag
_atom_site_refinement_flags
I1 I 0.6667 0.3333 0.038844(14) 0.04211(12) Uani 1 3 d S
I3 I 0.75406(3) 0.54810(3) -0.085490(11) 0.05606(11) Uani 1 1 d U
Ag1 Ag 0.58264(3) 0.38619(3) -0.037330(13) 0.05492(11) Uani 1 1 d U
I2 I 0.5000 0.5000 0.0000 0.0883(2) Uani 1 2 d S
Zn1 Zn 0.0000 0.0000 0.11932(2) 0.03248(16) Uani 1 3 d S
N3 N -0.0919(3) -0.1456(3) 0.08421(10) 0.0357(7) Uani 1 1 d .
N2 N 0.1142(3) 0.1346(3) 0.15462(10) 0.0402(7) Uani 1 1 d .
C6 C -0.0228(3) -0.2111(3) 0.13751(13) 0.0407(9) Uani 1 1 d .
C5 C -0.0840(3) -0.2282(3) 0.09816(13) 0.0393(8) Uani 1 1 d .
C1 C -0.1540(4) -0.1593(4) 0.05089(14) 0.0475(10) Uani 1 1 d .
H1 H -0.1606 -0.1025 0.0417 0.057 Uiso 1 1 calc .
C2 C -0.2088(4) -0.2541(4) 0.02950(16) 0.0610(13) Uani 1 1 d .
H2 H -0.2525 -0.2614 0.0068 0.073 Uiso 1 1 calc .
C4 C -0.1342(5) -0.3245(4) 0.07678(18) 0.0614(13) Uani 1 1 d .
H4 H -0.1250 -0.3800 0.0856 0.074 Uiso 1 1 calc .
C10 C 0.0947(4) 0.1682(4) 0.19105(14) 0.0537(11) Uani 1 1 d .
H10 H 0.0275 0.1305 0.2027 0.064 Uiso 1 1 calc .
C9 C 0.1696(6) 0.2558(5) 0.21200(17) 0.0700(16) Uani 1 1 d .
H9 H 0.1538 0.2773 0.2373 0.084 Uiso 1 1 calc .
C7 C -0.0120(5) -0.2894(4) 0.1573(2) 0.0651(14) Uani 1 1 d .
H7 H -0.0415 -0.3563 0.1454 0.078 Uiso 1 1 calc .
C3 C -0.1970(5) -0.3368(4) 0.04259(18) 0.0693(15) Uani 1 1 d .
H3 H -0.2315 -0.4010 0.0284 0.083 Uiso 1 1 calc .
C8 C 0.2681(6) 0.3106(5) 0.1947(2) 0.082(2) Uani 1 1 d .
H8 H 0.3206 0.3703 0.2082 0.099 Uiso 1 1 calc .
K1 K 0.6667 0.3333 -0.1667 0.099(4) Uani 1 6 d SPU

loop_
_atom_site_aniso_label
_atom_site_aniso_U_11
_atom_site_aniso_U_22
_atom_site_aniso_U_33
_atom_site_aniso_U_23
_atom_site_aniso_U_13
_atom_site_aniso_U_12
I1 0.04794(17) 0.04794(17) 0.0305(2) 0.000 0.000 0.02397(8)
I3 0.05485(19) 0.05736(19) 0.0588(2) 0.02125(14) 0.01667(14) 0.03019(15)
Ag1 0.0534(2) 0.0531(2) 0.0635(2) -0.00452(16) 0.00502(16) 0.03058(17)
I2 0.1018(5) 0.1534(6) 0.0672(3) -0.0528(4) -0.0326(3) 0.1070(5)
Zn1 0.0341(2) 0.0341(2) 0.0292(3) 0.000 0.000 0.01707(11)
N3 0.0354(16) 0.0339(16) 0.0358(16) -0.0021(12) -0.0017(13) 0.0157(13)
N2 0.0486(19) 0.0384(17) 0.0336(16) -0.0057(13) -0.0067(14) 0.0219(15)
C6 0.042(2) 0.042(2) 0.044(2) 0.0114(17) 0.0128(17) 0.0260(18)
C5 0.041(2) 0.0337(19) 0.042(2) 0.0042(15) 0.0098(16) 0.0177(17)
C1 0.047(2) 0.048(2) 0.043(2) -0.0056(18) -0.0099(18) 0.021(2)
C2 0.056(3) 0.058(3) 0.049(3) -0.013(2) -0.011(2) 0.014(2)
C4 0.080(4) 0.038(2) 0.064(3) -0.004(2) 0.002(3) 0.028(2)
C10 0.073(3) 0.054(3) 0.039(2) -0.0120(19) -0.008(2) 0.035(2)
C9 0.098(5) 0.063(3) 0.052(3) -0.026(3) -0.022(3) 0.043(3)
C7 0.083(4) 0.056(3) 0.074(4) 0.017(3) 0.010(3) 0.048(3)
C3 0.081(4) 0.043(3) 0.060(3) -0.017(2) -0.004(3) 0.013(3)
C8 0.100(5) 0.051(3) 0.080(4) -0.031(3) -0.041(4) 0.027(3)
K1 0.113(6) 0.113(6) 0.071(6) 0.000 0.000 0.057(3)

loop_
_atom_type_symbol
_atom_type_description
_atom_type_scat_dispersion_real
_atom_type_scat_dispersion_imag
_atom_type_scat_source
C C 0.0033 0.0016 'International Tables Vol C Tables 4.2.6.8 and 6.1.1.4'
H H 0.0000 0.0000 'International Tables Vol C Tables 4.2.6.8 and 6.1.1.4'
N N 0.0061 0.0033 'International Tables Vol C Tables 4.2.6.8 and 6.1.1.4'
Zn Zn 0.2839 1.4301 'International Tables Vol C Tables 4.2.6.8 and 6.1.1.4'
Ag Ag -0.8971 1.1015 'International Tables Vol C Tables 4.2.6.8 and 6.1.1.4'
I I -0.4742 1.8119 'International Tables Vol C Tables 4.2.6.8 and 6.1.1.4'
K K 0.2009 0.2494 'International Tables Vol C Tables 4.2.6.8 and 6.1.1.4'

loop_
_geom_angle_atom_site_label_1
_geom_angle_atom_site_label_2
_geom_angle_atom_site_label_3
_geom_angle
_geom_angle_site_symmetry_1
_geom_angle_site_symmetry_3
Ag1 I1 Ag1 61.177(16) 2_655 3_665
Ag1 I1 Ag1 61.177(16) 2_655 .
Ag1 I1 Ag1 61.177(16) 3_665 .
Ag1 I3 Ag1 64.387(17) 3_665 .
Ag1 I3 K1 84.066(14) 3_665 .
Ag1 I3 K1 83.163(14) . .
I2 Ag1 I3 119.966(16) . 2_655
I2 Ag1 I3 101.178(14) . .
I3 Ag1 I3 112.96(2) 2_655 .
I2 Ag1 I1 99.945(16) . .
I3 Ag1 I1 111.759(16) 2_655 .
I3 Ag1 I1 109.815(16) . .
I2 Ag1 Ag1 149.703(14) . 2_655
I3 Ag1 Ag1 58.907(15) 2_655 2_655
I3 Ag1 Ag1 106.603(13) . 2_655
I1 Ag1 Ag1 59.412(8) . 2_655
I2 Ag1 Ag1 131.628(18) . 3_665
I3 Ag1 Ag1 108.407(13) 2_655 3_665
I3 Ag1 Ag1 56.704(15) . 3_665
I1 Ag1 Ag1 59.411(8) . 3_665
Ag1 Ag1 Ag1 60.0 2_655 3_665
Ag1 I2 Ag1 180.000(13) . 10_665
N2 Zn1 N2 95.50(13) 3 2
N2 Zn1 N2 95.50(12) 3 .
N2 Zn1 N2 95.50(12) 2 .
N2 Zn1 N3 93.12(13) 3 2
N2 Zn1 N3 168.60(13) 2 2
N2 Zn1 N3 76.22(13) . 2
N2 Zn1 N3 168.60(13) 3 3
N2 Zn1 N3 76.21(13) 2 3
N2 Zn1 N3 93.12(13) . 3
N3 Zn1 N3 96.18(12) 2 3
N2 Zn1 N3 76.22(13) 3 .
N2 Zn1 N3 93.12(13) 2 .
N2 Zn1 N3 168.60(13) . .
N3 Zn1 N3 96.18(12) 2 .
N3 Zn1 N3 96.18(12) 3 .
C1 N3 C5 118.7(4) . .
C1 N3 Zn1 126.2(3) . .
C5 N3 Zn1 115.1(3) . .
C10 N2 C6 119.2(4) . 2
C10 N2 Zn1 125.0(3) . .
C6 N2 Zn1 115.8(3) 2 .
N2 C6 C7 120.2(4) 3 .
N2 C6 C5 116.3(3) 3 .
C7 C6 C5 123.5(4) . .
N3 C5 C4 120.7(4) . .
N3 C5 C6 116.2(3) . .
C4 C5 C6 123.1(4) . .
N3 C1 C2 123.1(5) . .
N3 C1 H1 118.5 . .
C2 C1 H1 118.5 . .
C3 C2 C1 118.2(5) . .
C3 C2 H2 120.9 . .
C1 C2 H2 120.9 . .
C3 C4 C5 119.6(5) . .
C3 C4 H4 120.2 . .
C5 C4 H4 120.2 . .
N2 C10 C9 122.9(5) . .
N2 C10 H10 118.6 . .
C9 C10 H10 118.6 . .
C8 C9 C10 118.1(5) . .
C8 C9 H9 121.0 . .
C10 C9 H9 121.0 . .
C8 C7 C6 119.8(6) 3 .
C8 C7 H7 120.1 3 .
C6 C7 H7 120.1 . .
C2 C3 C4 119.7(5) . .
C2 C3 H3 120.2 . .
C4 C3 H3 120.2 . .
C9 C8 C7 119.9(5) . 2
C9 C8 H8 120.1 . .
C7 C8 H8 120.1 2 .
I3 K1 I3 78.343(10) . 2_655
I3 K1 I3 179.998(11) . 16_654
I3 K1 I3 101.659(11) 2_655 16_654
I3 K1 I3 101.658(10) . 17_554
I3 K1 I3 180.0 2_655 17_554
I3 K1 I3 78.340(11) 16_654 17_554
I3 K1 I3 78.343(10) . 3_665
I3 K1 I3 78.341(11) 2_655 3_665
I3 K1 I3 101.659(10) 16_654 3_665
I3 K1 I3 101.659(10) 17_554 3_665
I3 K1 I3 101.659(11) . 18_544
I3 K1 I3 101.660(11) 2_655 18_544
I3 K1 I3 78.340(10) 16_654 18_544
I3 K1 I3 78.340(11) 17_554 18_544
I3 K1 I3 180.0 3_665 18_544

loop_
_geom_bond_atom_site_label_1
_geom_bond_atom_site_label_2
_geom_bond_distance
_geom_bond_site_symmetry_2
I1 Ag1 2.9768(6) 2_655
I1 Ag1 2.9768(6) 3_665
I1 Ag1 2.9768(6) .
I3 Ag1 2.8083(6) 3_665
I3 Ag1 2.8772(6) .
I3 K1 3.7521(5) .
Ag1 I2 2.7640(5) .
Ag1 I3 2.8083(6) 2_655
Ag1 Ag1 3.0296(7) 2_655
Ag1 Ag1 3.0296(7) 3_665
I2 Ag1 2.7640(5) 10_665
Zn1 N2 2.150(3) 3
Zn1 N2 2.150(3) 2
Zn1 N2 2.150(3) .
Zn1 N3 2.171(3) 2
Zn1 N3 2.171(3) 3
Zn1 N3 2.171(3) .
N3 C1 1.340(5) .
N3 C5 1.344(5) .
N2 C10 1.338(6) .
N2 C6 1.344(6) 2
C6 N2 1.344(6) 3
C6 C7 1.383(6) .
C6 C5 1.479(6) .
C5 C4 1.396(6) .
C1 C2 1.382(7) .
C1 H1 0.9300 .
C2 C3 1.369(9) .
C2 H2 0.9300 .
C4 C3 1.372(8) .
C4 H4 0.9300 .
C10 C9 1.369(7) .
C10 H10 0.9300 .
C9 C8 1.366(10) .
C9 H9 0.9300 .
C7 C8 1.369(9) 3
C7 H7 0.9300 .
C3 H3 0.9300 .
C8 C7 1.369(9) 2
C8 H8 0.9300 .
K1 I3 3.7521(5) 2_655
K1 I3 3.7522(5) 16_654
K1 I3 3.7522(5) 17_554
K1 I3 3.7522(5) 3_665
K1 I3 3.7522(5) 18_544
